data_7235190
loop_
_publ_author_name
'G. A. Filonenko'
'R. R. Fayzullin'
'J. R. Khusnutdinova'

_publ_section_title
;
 Intramolecular non-covalent interactions as a strategy towards controlled
 photoluminescence in copper(i) complexes
;
_journal_name_full 'Journal of Materials Chemistry C'
_journal_page_first 1638
_journal_page_last 1645
_journal_paper_doi 10.1039/C6TC04989C
_journal_volume 5
_journal_year 2017
_chemical_absolute_configuration .
_chemical_formula_moiety 'C24 H35 Cu N5 1+, B F4 1-'
_chemical_formula_sum 'C24 H35 B Cu F4 N5'
_chemical_formula_weight 543.92
_chemical_name_systematic
;
(Acetonitrile)-(3,11-di-t-butyl-3,11,17,18-tetraazatricyclo[11.3.1.15,9]
octadeca-1(17),5(18),6,8,13,15-hexaene)-copper tetrafluoroborate
;
_space_group_crystal_system orthorhombic
_space_group_IT_number 19
_space_group_name_Hall 'P 2ac 2ab'
_space_group_name_H-M_alt 'P 21 21 21'
_symmetry_cell_setting orthorhombic
_symmetry_Int_Tables_number 19
_symmetry_space_group_name_H-M 'P 21 21 21'
_atom_sites_solution_hydrogens geom
_cell_angle_alpha 90
_cell_angle_beta 90
_cell_angle_gamma 90
_cell_formula_units_Z 4
_cell_length_a 9.2282(3)
_cell_length_b 10.7038(3)
_cell_length_c 25.8222(8)
_cell_measurement_reflns_used 8646
_cell_measurement_temperature 93(2)
_cell_measurement_theta_max 28.6010
_cell_measurement_theta_min 3.2450
_cell_volume 2550.63(14)
_computing_cell_refinement 'CrysAlisPro 1.171.39.7b (Rigaku OD, 2015)'
_computing_data_collection 'CrysAlisPro 1.171.39.7b (Rigaku OD, 2015)'
_computing_data_reduction 'CrysAlisPro 1.171.39.7b (Rigaku OD, 2015)'
_computing_molecular_graphics 'WinGX (Farrugia, 2012); ORTEP-3 (Farrugia, 2012); PLATON (Spek, 2009)'
_computing_publication_material 'enCIFer (Allen, 2004)'
_computing_structure_refinement 'SHELXL-2014/7 (Sheldrick, 2008)'
_computing_structure_solution 'SHELXT-2014/5 (Sheldrick, 2015)'
_diffrn_ambient_temperature 93(2)
_diffrn_measured_fraction_theta_full 0.992
_diffrn_measured_fraction_theta_max 0.992
_diffrn_measurement_device 'four-circle diffractometer'
_diffrn_measurement_device_type 'XtaLAB Pro: Kappa dual offset/far'
_diffrn_measurement_method '\w scans'
_diffrn_radiation_monochromator graphite
_diffrn_radiation_probe x-ray
_diffrn_radiation_type MoK\a
_diffrn_radiation_wavelength 0.71073
_diffrn_reflns_av_R_equivalents 0.0266
_diffrn_reflns_av_unetI/netI 0.0238
_diffrn_reflns_Laue_measured_fraction_full 0.992
_diffrn_reflns_Laue_measured_fraction_max 0.992
_diffrn_reflns_limit_h_max 10
_diffrn_reflns_limit_h_min -11
_diffrn_reflns_limit_k_max 12
_diffrn_reflns_limit_k_min -12
_diffrn_reflns_limit_l_max 31
_diffrn_reflns_limit_l_min -30
_diffrn_reflns_number 17024
_diffrn_reflns_point_group_measured_fraction_full 0.987
_diffrn_reflns_point_group_measured_fraction_max 0.987
_diffrn_reflns_theta_full 25.242
_diffrn_reflns_theta_max 25.548
_diffrn_reflns_theta_min 2.914
_diffrn_source 'microfocus sealed X-ray tube'
_diffrn_source_type 'enhance (Mo) X-ray source'
_exptl_absorpt_coefficient_mu 0.908
_exptl_absorpt_correction_T_max 1.00000
_exptl_absorpt_correction_T_min 0.75407
_exptl_absorpt_correction_type multi-scan
_exptl_absorpt_process_details
;
CrysAlisPro 1.171.39.7b (Rigaku Oxford Diffraction, 2015)
Empirical absorption correction using spherical harmonics,
implemented in SCALE3 ABSPACK scaling algorithm.
;
_exptl_crystal_colour orange
_exptl_crystal_density_diffrn 1.416
_exptl_crystal_description prism
_exptl_crystal_F_000 1136
_exptl_crystal_recrystallization_method 'vapour diffusion, MeCN-Et2O'
_exptl_crystal_size_max 0.300
_exptl_crystal_size_mid 0.180
_exptl_crystal_size_min 0.170
_refine_diff_density_max 0.255
_refine_diff_density_min -0.194
_refine_diff_density_rms 0.039
_refine_ls_abs_structure_details
;
Flack x determined using 1943 quotients [(I+)-(I-)]/[(I+)+(I-)]
(Parsons, Flack and Wagner, Acta Cryst. B69 (2013) 249-259).
;
_refine_ls_abs_structure_Flack -0.007(4)
_refine_ls_extinction_coef .
_refine_ls_extinction_method none
_refine_ls_goodness_of_fit_ref 1.050
_refine_ls_hydrogen_treatment constr
_refine_ls_matrix_type full
_refine_ls_number_parameters 323
_refine_ls_number_reflns 4708
_refine_ls_number_restraints 0
_refine_ls_restrained_S_all 1.050
_refine_ls_R_factor_all 0.0199
_refine_ls_R_factor_gt 0.0195
_refine_ls_shift/su_max 0.001
_refine_ls_shift/su_mean 0.000
_refine_ls_structure_factor_coef Fsqd
_refine_ls_weighting_details 'w=1/[\s^2^(Fo^2^)+(0.0281P)^2^+0.5705P] where P=(Fo^2^+2Fc^2^)/3'
_refine_ls_weighting_scheme calc
_refine_ls_wR_factor_gt 0.0508
_refine_ls_wR_factor_ref 0.0510
_reflns_Friedel_coverage 0.741
_reflns_Friedel_fraction_full 0.981
_reflns_Friedel_fraction_max 0.979
_reflns_number_gt 4627
_reflns_number_total 4708
_reflns_threshold_expression 'I > 2\s(I)'
_cod_data_source_file 1000001.cif
_cod_data_source_block PCOD1000001
_cod_database_code 7235190
_shelx_space_group_comment
;
The symmetry employed for this shelxl refinement is uniquely defined
by the following loop, which should always be used as a source of
symmetry information in preference to the above space-group names.
They are only intended as comments.
;
_shelx_estimated_absorpt_t_min 0.772
_shelx_estimated_absorpt_t_max 0.861

loop_
_space_group_symop_operation_xyz
'x, y, z'
'-x+1/2, -y, z+1/2'
'-x, y+1/2, -z+1/2'
'x+1/2, -y+1/2, -z'

loop_
_atom_site_label
_atom_site_type_symbol
_atom_site_fract_x
_atom_site_fract_y
_atom_site_fract_z
_atom_site_U_iso_or_equiv
_atom_site_adp_type
_atom_site_occupancy
_atom_site_site_symmetry_order
_atom_site_calc_flag
_atom_site_refinement_flags_posn
_atom_site_refinement_flags_adp
_atom_site_refinement_flags_occupancy
_atom_site_disorder_assembly
_atom_site_disorder_group
Cu1 Cu 0.57169(3) 0.42516(2) 0.36842(2) 0.01143(7) Uani 1 1 d . . . . .
N1 N 0.34758(19) 0.43524(16) 0.35698(6) 0.0115(3) Uani 1 1 d . . . . .
N2 N 0.50280(19) 0.32879(15) 0.43398(6) 0.0111(3) Uani 1 1 d . . . . .
N3 N 0.50733(19) 0.59454(15) 0.42639(6) 0.0110(3) Uani 1 1 d . . . . .
N4 N 0.5172(2) 0.21673(16) 0.33364(6) 0.0117(3) Uani 1 1 d . . . . .
N5 N 0.7374(2) 0.48155(16) 0.33187(7) 0.0139(4) Uani 1 1 d . . . . .
C11 C 0.3616(3) 0.62827(19) 0.40700(9) 0.0154(4) Uani 1 1 d . . . . .
H111 H 0.3717 0.6879 0.3779 0.019 Uiso 1 1 calc R U . . .
H112 H 0.3069 0.6705 0.4350 0.019 Uiso 1 1 calc R U . . .
C12 C 0.2761(2) 0.51454(18) 0.38864(8) 0.0118(4) Uani 1 1 d . . . . .
C13 C 0.1347(2) 0.4928(2) 0.40447(8) 0.0166(4) Uani 1 1 d . . . . .
H13 H 0.0853 0.5517 0.4256 0.020 Uiso 1 1 calc R U . . .
C14 C 0.0664(3) 0.38338(19) 0.38881(8) 0.0176(4) Uani 1 1 d . . . . .
H14 H -0.0307 0.3668 0.3990 0.021 Uiso 1 1 calc R U . . .
C15 C 0.1412(3) 0.2985(2) 0.35811(8) 0.0167(4) Uani 1 1 d . . . . .
H15 H 0.0971 0.2223 0.3478 0.020 Uiso 1 1 calc R U . . .
C16 C 0.2817(2) 0.32707(19) 0.34284(8) 0.0132(4) Uani 1 1 d . . . . .
C17 C 0.3723(2) 0.2376(2) 0.31095(9) 0.0168(4) Uani 1 1 d . . . . .
H172 H 0.3211 0.1566 0.3083 0.020 Uiso 1 1 calc R U . . .
H171 H 0.3835 0.2716 0.2755 0.020 Uiso 1 1 calc R U . . .
C21 C 0.4956(3) 0.53306(18) 0.47757(8) 0.0154(4) Uani 1 1 d . . . . .
H212 H 0.4219 0.5776 0.4984 0.018 Uiso 1 1 calc R U . . .
H211 H 0.5896 0.5409 0.4957 0.018 Uiso 1 1 calc R U . . .
C22 C 0.4547(2) 0.39528(17) 0.47478(7) 0.0113(4) Uani 1 1 d . . . . .
C23 C 0.3709(3) 0.34263(19) 0.51366(8) 0.0152(4) Uani 1 1 d . . . . .
H23 H 0.3419 0.3909 0.5427 0.018 Uiso 1 1 calc R U . . .
C24 C 0.3299(2) 0.2173(2) 0.50932(8) 0.0166(4) Uani 1 1 d . . . . .
H24 H 0.2746 0.1783 0.5358 0.020 Uiso 1 1 calc R U . . .
C25 C 0.3716(2) 0.15089(19) 0.46568(8) 0.0156(4) Uani 1 1 d . . . . .
H25 H 0.3418 0.0667 0.4611 0.019 Uiso 1 1 calc R U . . .
C26 C 0.4574(2) 0.20915(18) 0.42874(8) 0.0128(4) Uani 1 1 d . . . . .
C27 C 0.5050(3) 0.13829(19) 0.38058(8) 0.0177(5) Uani 1 1 d . . . . .
H271 H 0.6001 0.0989 0.3875 0.021 Uiso 1 1 calc R U . . .
H272 H 0.4345 0.0705 0.3738 0.021 Uiso 1 1 calc R U . . .
C31 C 0.6096(2) 0.70529(17) 0.42800(8) 0.0129(4) Uani 1 1 d . . . . .
C32 C 0.5621(3) 0.80485(18) 0.46776(8) 0.0182(4) Uani 1 1 d . . . . .
H321 H 0.4659 0.8365 0.4585 0.027 Uiso 1 1 calc R U . . .
H322 H 0.6319 0.8739 0.4677 0.027 Uiso 1 1 calc R U . . .
H323 H 0.5585 0.7673 0.5024 0.027 Uiso 1 1 calc R U . . .
C33 C 0.6171(2) 0.76667(18) 0.37445(8) 0.0163(4) Uani 1 1 d . . . . .
H331 H 0.5287 0.8153 0.3684 0.024 Uiso 1 1 calc R U . . .
H332 H 0.6259 0.7019 0.3478 0.024 Uiso 1 1 calc R U . . .
H333 H 0.7015 0.8221 0.3729 0.024 Uiso 1 1 calc R U . . .
C34 C 0.7624(2) 0.65825(19) 0.44233(8) 0.0161(4) Uani 1 1 d . . . . .
H341 H 0.8332 0.7248 0.4362 0.024 Uiso 1 1 calc R U . . .
H342 H 0.7867 0.5855 0.4210 0.024 Uiso 1 1 calc R U . . .
H343 H 0.7644 0.6345 0.4790 0.024 Uiso 1 1 calc R U . . .
C41 C 0.6255(2) 0.16432(18) 0.29535(8) 0.0135(4) Uani 1 1 d . . . . .
C42 C 0.5835(3) 0.03295(18) 0.27628(8) 0.0204(5) Uani 1 1 d . . . . .
H421 H 0.4900 0.0369 0.2584 0.031 Uiso 1 1 calc R U . . .
H422 H 0.5761 -0.0238 0.3060 0.031 Uiso 1 1 calc R U . . .
H423 H 0.6578 0.0021 0.2524 0.031 Uiso 1 1 calc R U . . .
C43 C 0.7747(3) 0.1594(2) 0.32181(8) 0.0186(5) Uani 1 1 d . . . . .
H431 H 0.7784 0.0877 0.3454 0.028 Uiso 1 1 calc R U . . .
H432 H 0.7904 0.2365 0.3415 0.028 Uiso 1 1 calc R U . . .
H433 H 0.8505 0.1509 0.2954 0.028 Uiso 1 1 calc R U . . .
C44 C 0.6368(3) 0.25093(19) 0.24802(8) 0.0167(4) Uani 1 1 d . . . . .
H441 H 0.5487 0.2434 0.2271 0.025 Uiso 1 1 calc R U . . .
H442 H 0.7211 0.2270 0.2272 0.025 Uiso 1 1 calc R U . . .
H443 H 0.6479 0.3375 0.2597 0.025 Uiso 1 1 calc R U . . .
C51 C 0.8342(3) 0.5193(2) 0.30911(8) 0.0168(4) Uani 1 1 d . . . . .
C52 C 0.9574(3) 0.5676(3) 0.27991(9) 0.0280(5) Uani 1 1 d . . . . .
H521 H 0.9704 0.6565 0.2878 0.042 Uiso 1 1 calc R U . . .
H522 H 0.9394 0.5572 0.2428 0.042 Uiso 1 1 calc R U . . .
H523 H 1.0451 0.5216 0.2896 0.042 Uiso 1 1 calc R U . . .
B1 B 1.0958(3) 0.9022(2) 0.37491(9) 0.0184(5) Uani 1 1 d . . . . .
F1 F 1.0825(2) 0.78105(13) 0.35607(6) 0.0365(4) Uani 1 1 d . . . . .
F2 F 0.96290(18) 0.94096(16) 0.39500(6) 0.0379(4) Uani 1 1 d . . . . .
F3 F 1.1378(2) 0.98145(15) 0.33504(6) 0.0444(4) Uani 1 1 d . . . . .
F4 F 1.20047(18) 0.90418(14) 0.41412(5) 0.0310(3) Uani 1 1 d . . . . .

loop_
_atom_site_aniso_label
_atom_site_aniso_U_11
_atom_site_aniso_U_22
_atom_site_aniso_U_33
_atom_site_aniso_U_23
_atom_site_aniso_U_13
_atom_site_aniso_U_12
Cu1 0.00880(12) 0.01377(12) 0.01173(11) 0.00206(9) 0.00130(10) -0.00104(10)
N1 0.0107(8) 0.0116(8) 0.0120(8) 0.0009(6) -0.0026(6) 0.0001(7)
N2 0.0107(9) 0.0119(8) 0.0106(8) 0.0023(6) -0.0015(7) -0.0005(6)
N3 0.0103(8) 0.0112(8) 0.0116(7) 0.0005(6) -0.0014(7) -0.0013(7)
N4 0.0126(9) 0.0116(8) 0.0109(8) 0.0006(7) 0.0003(7) 0.0014(7)
N5 0.0149(10) 0.0132(8) 0.0135(8) -0.0020(7) 0.0000(7) -0.0013(7)
C11 0.0124(11) 0.0118(9) 0.0221(10) -0.0033(8) -0.0015(9) 0.0021(8)
C12 0.0109(10) 0.0116(9) 0.0128(9) 0.0008(8) -0.0030(8) 0.0014(8)
C13 0.0125(10) 0.0217(10) 0.0154(10) -0.0029(8) -0.0009(8) 0.0045(9)
C14 0.0081(10) 0.0248(10) 0.0198(9) 0.0014(8) 0.0004(9) -0.0031(9)
C15 0.0137(10) 0.0171(10) 0.0194(11) -0.0001(8) -0.0036(9) -0.0023(8)
C16 0.0131(11) 0.0140(9) 0.0125(9) 0.0000(8) -0.0039(8) -0.0004(8)
C17 0.0126(11) 0.0173(10) 0.0205(11) -0.0059(8) -0.0025(9) 0.0001(8)
C21 0.0214(12) 0.0135(10) 0.0112(9) -0.0019(8) 0.0022(8) -0.0026(8)
C22 0.0098(11) 0.0136(9) 0.0107(8) 0.0006(7) -0.0024(7) 0.0000(7)
C23 0.0156(11) 0.0181(10) 0.0118(9) -0.0007(8) -0.0001(8) 0.0010(8)
C24 0.0144(11) 0.0200(10) 0.0152(10) 0.0057(8) 0.0011(8) -0.0030(9)
C25 0.0167(11) 0.0133(9) 0.0168(10) 0.0033(8) -0.0006(8) -0.0026(8)
C26 0.0128(11) 0.0117(9) 0.0139(9) 0.0008(8) -0.0020(8) 0.0003(8)
C27 0.0263(12) 0.0114(9) 0.0153(10) 0.0013(8) 0.0051(9) -0.0009(8)
C31 0.0127(11) 0.0114(9) 0.0147(9) -0.0016(8) -0.0004(8) -0.0010(8)
C32 0.0198(12) 0.0150(9) 0.0197(10) -0.0055(8) 0.0012(10) -0.0029(9)
C33 0.0182(11) 0.0130(9) 0.0177(10) 0.0022(8) -0.0003(8) -0.0018(8)
C34 0.0132(12) 0.0168(10) 0.0182(10) -0.0017(8) -0.0023(8) -0.0020(8)
C41 0.0159(11) 0.0116(9) 0.0129(9) -0.0027(8) 0.0009(8) 0.0012(8)
C42 0.0323(14) 0.0124(9) 0.0166(10) -0.0035(8) 0.0038(10) -0.0004(10)
C43 0.0153(12) 0.0225(11) 0.0181(10) -0.0034(8) 0.0009(9) 0.0050(9)
C44 0.0204(11) 0.0167(10) 0.0131(10) -0.0008(8) 0.0013(9) -0.0008(9)
C51 0.0164(12) 0.0200(10) 0.0140(9) -0.0034(8) -0.0004(9) -0.0041(9)
C52 0.0226(13) 0.0411(14) 0.0202(10) 0.0017(10) 0.0067(9) -0.0138(12)
B1 0.0239(14) 0.0147(10) 0.0165(11) -0.0005(9) -0.0018(10) 0.0012(9)
F1 0.0434(10) 0.0202(6) 0.0459(9) -0.0100(6) -0.0103(8) -0.0040(7)
F2 0.0321(9) 0.0487(9) 0.0328(8) -0.0056(7) -0.0003(6) 0.0157(7)
F3 0.0609(12) 0.0400(9) 0.0323(8) 0.0154(7) 0.0012(8) -0.0141(9)
F4 0.0324(9) 0.0298(7) 0.0307(7) -0.0066(6) -0.0121(6) 0.0048(7)

loop_
_atom_type_symbol
_atom_type_description
_atom_type_scat_dispersion_real
_atom_type_scat_dispersion_imag
_atom_type_scat_source
C C 0.0033 0.0016 'International Tables Vol C Tables 4.2.6.8 and 6.1.1.4'
H H 0.0000 0.0000 'International Tables Vol C Tables 4.2.6.8 and 6.1.1.4'
B B 0.0013 0.0007 'International Tables Vol C Tables 4.2.6.8 and 6.1.1.4'
N N 0.0061 0.0033 'International Tables Vol C Tables 4.2.6.8 and 6.1.1.4'
F F 0.0171 0.0103 'International Tables Vol C Tables 4.2.6.8 and 6.1.1.4'
Cu Cu 0.3201 1.2651 'International Tables Vol C Tables 4.2.6.8 and 6.1.1.4'

loop_
_geom_angle_atom_site_label_1
_geom_angle_atom_site_label_2
_geom_angle_atom_site_label_3
_geom_angle
_geom_angle_site_symmetry_1
_geom_angle_site_symmetry_3
N5 Cu1 N2 144.00(8) . .
N5 Cu1 N1 135.29(7) . .
N2 Cu1 N1 80.71(7) . .
N5 Cu1 N3 105.48(7) . .
N2 Cu1 N3 78.10(6) . .
N1 Cu1 N3 78.84(6) . .
N5 Cu1 N4 105.79(7) . .
N2 Cu1 N4 77.58(6) . .
N1 Cu1 N4 78.05(6) . .
N3 Cu1 N4 148.70(6) . .
C12 N1 C16 118.68(19) . .
C12 N1 Cu1 115.45(13) . .
C16 N1 Cu1 115.90(14) . .
C22 N2 C26 118.43(18) . .
C22 N2 Cu1 118.35(12) . .
C26 N2 Cu1 118.80(13) . .
C11 N3 C21 110.13(17) . .
C11 N3 C31 112.60(15) . .
C21 N3 C31 111.63(15) . .
C11 N3 Cu1 101.31(11) . .
C21 N3 Cu1 103.68(11) . .
C31 N3 Cu1 116.70(12) . .
C17 N4 C27 109.97(17) . .
C17 N4 C41 113.25(16) . .
C27 N4 C41 112.06(16) . .
C17 N4 Cu1 101.11(12) . .
C27 N4 Cu1 103.39(11) . .
C41 N4 Cu1 116.13(12) . .
C51 N5 Cu1 177.37(19) . .
N3 C11 C12 112.35(17) . .
N3 C11 H111 109.1 . .
C12 C11 H111 109.1 . .
N3 C11 H112 109.1 . .
C12 C11 H112 109.1 . .
H111 C11 H112 107.9 . .
N1 C12 C13 122.19(18) . .
N1 C12 C11 115.91(19) . .
C13 C12 C11 121.89(19) . .
C12 C13 C14 118.8(2) . .
C12 C13 H13 120.6 . .
C14 C13 H13 120.6 . .
C15 C14 C13 119.4(2) . .
C15 C14 H14 120.3 . .
C13 C14 H14 120.3 . .
C16 C15 C14 118.8(2) . .
C16 C15 H15 120.6 . .
C14 C15 H15 120.6 . .
N1 C16 C15 121.97(19) . .
N1 C16 C17 116.0(2) . .
C15 C16 C17 122.04(19) . .
N4 C17 C16 112.33(17) . .
N4 C17 H172 109.1 . .
C16 C17 H172 109.1 . .
N4 C17 H171 109.1 . .
C16 C17 H171 109.1 . .
H172 C17 H171 107.9 . .
N3 C21 C22 113.96(16) . .
N3 C21 H212 108.8 . .
C22 C21 H212 108.8 . .
N3 C21 H211 108.8 . .
C22 C21 H211 108.8 . .
H212 C21 H211 107.7 . .
N2 C22 C23 122.36(18) . .
N2 C22 C21 117.83(17) . .
C23 C22 C21 119.82(17) . .
C22 C23 C24 118.87(19) . .
C22 C23 H23 120.6 . .
C24 C23 H23 120.6 . .
C25 C24 C23 118.8(2) . .
C25 C24 H24 120.6 . .
C23 C24 H24 120.6 . .
C24 C25 C26 119.10(19) . .
C24 C25 H25 120.4 . .
C26 C25 H25 120.4 . .
N2 C26 C25 122.19(19) . .
N2 C26 C27 117.65(18) . .
C25 C26 C27 120.16(18) . .
N4 C27 C26 114.15(16) . .
N4 C27 H271 108.7 . .
C26 C27 H271 108.7 . .
N4 C27 H272 108.7 . .
C26 C27 H272 108.7 . .
H271 C27 H272 107.6 . .
N3 C31 C33 109.80(16) . .
N3 C31 C34 108.68(15) . .
C33 C31 C34 108.35(17) . .
N3 C31 C32 112.45(16) . .
C33 C31 C32 108.49(16) . .
C34 C31 C32 108.97(17) . .
C31 C32 H321 109.5 . .
C31 C32 H322 109.5 . .
H321 C32 H322 109.5 . .
C31 C32 H323 109.5 . .
H321 C32 H323 109.5 . .
H322 C32 H323 109.5 . .
C31 C33 H331 109.5 . .
C31 C33 H332 109.5 . .
H331 C33 H332 109.5 . .
C31 C33 H333 109.5 . .
H331 C33 H333 109.5 . .
H332 C33 H333 109.5 . .
C31 C34 H341 109.5 . .
C31 C34 H342 109.5 . .
H341 C34 H342 109.5 . .
C31 C34 H343 109.5 . .
H341 C34 H343 109.5 . .
H342 C34 H343 109.5 . .
N4 C41 C44 109.91(16) . .
N4 C41 C43 108.27(16) . .
C44 C41 C43 108.23(18) . .
N4 C41 C42 112.43(18) . .
C44 C41 C42 108.28(16) . .
C43 C41 C42 109.64(18) . .
C41 C42 H421 109.5 . .
C41 C42 H422 109.5 . .
H421 C42 H422 109.5 . .
C41 C42 H423 109.5 . .
H421 C42 H423 109.5 . .
H422 C42 H423 109.5 . .
C41 C43 H431 109.5 . .
C41 C43 H432 109.5 . .
H431 C43 H432 109.5 . .
C41 C43 H433 109.5 . .
H431 C43 H433 109.5 . .
H432 C43 H433 109.5 . .
C41 C44 H441 109.5 . .
C41 C44 H442 109.5 . .
H441 C44 H442 109.5 . .
C41 C44 H443 109.5 . .
H441 C44 H443 109.5 . .
H442 C44 H443 109.5 . .
N5 C51 C52 179.8(3) . .
C51 C52 H521 109.5 . .
C51 C52 H522 109.5 . .
H521 C52 H522 109.5 . .
C51 C52 H523 109.5 . .
H521 C52 H523 109.5 . .
H522 C52 H523 109.5 . .
F3 B1 F1 109.57(19) . .
F3 B1 F2 109.8(2) . .
F1 B1 F2 109.2(2) . .
F3 B1 F4 109.6(2) . .
F1 B1 F4 109.18(18) . .
F2 B1 F4 109.47(18) . .

loop_
_geom_bond_atom_site_label_1
_geom_bond_atom_site_label_2
_geom_bond_distance
_geom_bond_site_symmetry_2
Cu1 N5 1.8957(19) .
Cu1 N2 2.0819(16) .
Cu1 N1 2.0920(18) .
Cu1 N3 2.4249(16) .
Cu1 N4 2.4570(17) .
N1 C12 1.351(3) .
N1 C16 1.358(3) .
N2 C22 1.347(3) .
N2 C26 1.354(3) .
N3 C11 1.480(3) .
N3 C21 1.480(2) .
N3 C31 1.516(2) .
N4 C17 1.477(3) .
N4 C27 1.479(3) .
N4 C41 1.513(3) .
N5 C51 1.143(3) .
C11 C12 1.526(3) .
C11 H111 0.9900 .
C11 H112 0.9900 .
C12 C13 1.387(3) .
C13 C14 1.390(3) .
C13 H13 0.9500 .
C14 C15 1.390(3) .
C14 H14 0.9500 .
C15 C16 1.389(3) .
C15 H15 0.9500 .
C16 C17 1.515(3) .
C17 H172 0.9900 .
C17 H171 0.9900 .
C21 C22 1.524(3) .
C21 H212 0.9900 .
C21 H211 0.9900 .
C22 C23 1.387(3) .
C23 C24 1.398(3) .
C23 H23 0.9500 .
C24 C25 1.387(3) .
C24 H24 0.9500 .
C25 C26 1.388(3) .
C25 H25 0.9500 .
C26 C27 1.521(3) .
C27 H271 0.9900 .
C27 H272 0.9900 .
C31 C33 1.533(3) .
C31 C34 1.543(3) .
C31 C32 1.543(3) .
C32 H321 0.9800 .
C32 H322 0.9800 .
C32 H323 0.9800 .
C33 H331 0.9800 .
C33 H332 0.9800 .
C33 H333 0.9800 .
C34 H341 0.9800 .
C34 H342 0.9800 .
C34 H343 0.9800 .
C41 C44 1.538(3) .
C41 C43 1.538(3) .
C41 C42 1.539(3) .
C42 H421 0.9800 .
C42 H422 0.9800 .
C42 H423 0.9800 .
C43 H431 0.9800 .
C43 H432 0.9800 .
C43 H433 0.9800 .
C44 H441 0.9800 .
C44 H442 0.9800 .
C44 H443 0.9800 .
C51 C52 1.459(3) .
C52 H521 0.9800 .
C52 H522 0.9800 .
C52 H523 0.9800 .
B1 F3 1.389(3) .
B1 F1 1.390(3) .
B1 F2 1.395(3) .
B1 F4 1.399(3) .

loop_
_geom_torsion_atom_site_label_1
_geom_torsion_atom_site_label_2
_geom_torsion_atom_site_label_3
_geom_torsion_atom_site_label_4
_geom_torsion
_geom_torsion_site_symmetry_1
_geom_torsion_site_symmetry_2
_geom_torsion_site_symmetry_3
_geom_torsion_site_symmetry_4
C21 N3 C11 C12 -73.6(2) . . . .
C31 N3 C11 C12 161.15(17) . . . .
Cu1 N3 C11 C12 35.73(18) . . . .
C16 N1 C12 C13 -4.1(3) . . . .
Cu1 N1 C12 C13 -148.41(16) . . . .
C16 N1 C12 C11 174.52(18) . . . .
Cu1 N1 C12 C11 30.3(2) . . . .
N3 C11 C12 N1 -47.8(2) . . . .
N3 C11 C12 C13 130.9(2) . . . .
N1 C12 C13 C14 2.6(3) . . . .
C11 C12 C13 C14 -176.03(19) . . . .
C12 C13 C14 C15 0.4(3) . . . .
C13 C14 C15 C16 -1.5(3) . . . .
C12 N1 C16 C15 2.9(3) . . . .
Cu1 N1 C16 C15 146.98(17) . . . .
C12 N1 C16 C17 -175.15(18) . . . .
Cu1 N1 C16 C17 -31.0(2) . . . .
C14 C15 C16 N1 -0.1(3) . . . .
C14 C15 C16 C17 177.85(19) . . . .
C27 N4 C17 C16 72.7(2) . . . .
C41 N4 C17 C16 -161.09(17) . . . .
Cu1 N4 C17 C16 -36.14(18) . . . .
N1 C16 C17 N4 48.6(2) . . . .
C15 C16 C17 N4 -129.4(2) . . . .
C11 N3 C21 C22 80.3(2) . . . .
C31 N3 C21 C22 -153.88(18) . . . .
Cu1 N3 C21 C22 -27.44(19) . . . .
C26 N2 C22 C23 5.6(3) . . . .
Cu1 N2 C22 C23 161.77(16) . . . .
C26 N2 C22 C21 -174.59(18) . . . .
Cu1 N2 C22 C21 -18.4(2) . . . .
N3 C21 C22 N2 33.1(3) . . . .
N3 C21 C22 C23 -147.1(2) . . . .
N2 C22 C23 C24 -2.7(3) . . . .
C21 C22 C23 C24 177.55(19) . . . .
C22 C23 C24 C25 -1.5(3) . . . .
C23 C24 C25 C26 2.6(3) . . . .
C22 N2 C26 C25 -4.5(3) . . . .
Cu1 N2 C26 C25 -160.52(17) . . . .
C22 N2 C26 C27 176.08(18) . . . .
Cu1 N2 C26 C27 20.0(2) . . . .
C24 C25 C26 N2 0.4(3) . . . .
C24 C25 C26 C27 179.8(2) . . . .
C17 N4 C27 C26 -79.8(2) . . . .
C41 N4 C27 C26 153.31(19) . . . .
Cu1 N4 C27 C26 27.5(2) . . . .
N2 C26 C27 N4 -34.2(3) . . . .
C25 C26 C27 N4 146.3(2) . . . .
C11 N3 C31 C33 -55.0(2) . . . .
C21 N3 C31 C33 -179.44(17) . . . .
Cu1 N3 C31 C33 61.60(18) . . . .
C11 N3 C31 C34 -173.32(16) . . . .
C21 N3 C31 C34 62.2(2) . . . .
Cu1 N3 C31 C34 -56.76(18) . . . .
C11 N3 C31 C32 65.9(2) . . . .
C21 N3 C31 C32 -58.5(2) . . . .
Cu1 N3 C31 C32 -177.50(13) . . . .
C17 N4 C41 C44 56.3(2) . . . .
C27 N4 C41 C44 -178.60(17) . . . .
Cu1 N4 C41 C44 -60.10(19) . . . .
C17 N4 C41 C43 174.32(17) . . . .
C27 N4 C41 C43 -60.6(2) . . . .
Cu1 N4 C41 C43 57.94(18) . . . .
C17 N4 C41 C42 -64.4(2) . . . .
C27 N4 C41 C42 60.7(2) . . . .
Cu1 N4 C41 C42 179.21(13) . . . .
